data_7216439
loop_
_publ_author_name
'Lee, Nam Hee'
'Lee, Dong Woo'
'Yeo, Hakmin'
'Kwak, Kyungwon'
'Chun, Hyang Sook'
'Ok, Kang Min'

_publ_section_title
;
 A molecular porous zirconium--organic material exhibiting highly
 selective CO2 adsorption, high thermal stability, reversible hydration,
 facile ligand exchange and exclusive dimerization of phenylacetylene
;
_journal_issue 25
_journal_name_full CrystEngComm
_journal_page_first 5619
_journal_paper_doi 10.1039/c4ce00253a
_journal_volume 16
_journal_year 2014
_chemical_formula_sum 'C14 H12.6 N2 O11.3 Zr'
_chemical_formula_weight 477.60
_chemical_name_systematic
;
 ?
;
_space_group_IT_number 15
_symmetry_cell_setting monoclinic
_symmetry_space_group_name_Hall '-C 2yc'
_symmetry_space_group_name_H-M 'C 1 2/c 1'
_atom_sites_solution_hydrogens geom
_atom_sites_solution_primary direct
_atom_sites_solution_secondary difmap
_cell_angle_alpha 90
_cell_angle_beta 105.526(2)
_cell_angle_gamma 90
_cell_formula_units_Z 8
_cell_length_a 23.7011(7)
_cell_length_b 12.1758(3)
_cell_length_c 14.3519(6)
_cell_measurement_temperature 173.0(2)
_cell_volume 3990.5(2)
_computing_structure_refinement 'SHELXL-97 (Sheldrick, 1997)'
_diffrn_ambient_temperature 173.0(2)
_diffrn_measured_fraction_theta_full 1
_diffrn_measured_fraction_theta_max 1
_diffrn_measurement_device_type 'Bruker SMART BREEZE'
_diffrn_measurement_method CCD
_diffrn_radiation_monochromator graphite
_diffrn_radiation_type MoK\a
_diffrn_radiation_wavelength 0.71073
_diffrn_reflns_av_R_equivalents 0.0906
_diffrn_reflns_av_unetI/netI 0.0601
_diffrn_reflns_limit_h_max 28
_diffrn_reflns_limit_h_min -27
_diffrn_reflns_limit_k_max 14
_diffrn_reflns_limit_k_min -14
_diffrn_reflns_limit_l_max 17
_diffrn_reflns_limit_l_min -17
_diffrn_reflns_number 27544
_diffrn_reflns_theta_full 25
_diffrn_reflns_theta_max 25
_diffrn_reflns_theta_min 1.78
_exptl_absorpt_coefficient_mu 0.610
_exptl_absorpt_correction_T_max 0.99
_exptl_absorpt_correction_T_min 0.93
_exptl_absorpt_correction_type empirical
_exptl_absorpt_process_details
; 
 SADABS(Blessing, 1995) 
;
_exptl_crystal_colour Colorless
_exptl_crystal_density_diffrn 1.590
_exptl_crystal_density_method 'not measured'
_exptl_crystal_description Block
_exptl_crystal_F_000 1904.6
_exptl_crystal_size_max 0.075
_exptl_crystal_size_mid 0.027
_exptl_crystal_size_min 0.014
_refine_diff_density_max 1.597
_refine_diff_density_min -1.017
_refine_diff_density_rms 0.129
_refine_ls_extinction_expression Fc^*^=kFc[1+0.001xFc^2^\l^3^/sin(2\q)]^-1/4^
_refine_ls_extinction_method SHELXL
_refine_ls_goodness_of_fit_ref 1.454
_refine_ls_hydrogen_treatment mixed
_refine_ls_matrix_type full
_refine_ls_number_parameters 269
_refine_ls_number_reflns 3516
_refine_ls_number_restraints 6
_refine_ls_restrained_S_all 1.548
_refine_ls_R_factor_all 0.0696
_refine_ls_R_factor_gt 0.0529
_refine_ls_shift/su_max 0.001
_refine_ls_shift/su_mean 0
_refine_ls_structure_factor_coef Fsqd
_refine_ls_weighting_details 'calc w=1/[\s^2^(Fo^2^)+(0.0616P)^2^+0.0000P] where P=(Fo^2^+2Fc^2^)/3'
_refine_ls_weighting_scheme calc
_refine_ls_wR_factor_gt 0.1534
_refine_ls_wR_factor_ref 0.1602
_reflns_number_gt 2661
_reflns_number_total 3516
_reflns_threshold_expression >2s\(I)
_cod_data_source_file c4ce00253a2.cif
_cod_data_source_block Zr[(PDC)2(H2O)2](H2O)1.3
_cod_depositor_comments
;
The following automatic conversions were performed:

'_symmetry_cell_setting' value 'Monoclinic' changed to 'monoclinic'
according to
/usr/data/users/saulius/crontab/automatic-downloads/current/RSC/lib/dictionaries/cif_core.dic
dictionary named 'cif_core.dic' version 2.4.2 from
2011-04-26.

'_exptl_absorpt_correction_type' value 'EMPIRICAL'
changed to 'empirical' according to
/usr/data/users/saulius/crontab/automatic-downloads/current/RSC/lib/dictionaries/cif_core.dic
dictionary named 'cif_core.dic' version 2.4.2 from 2011-04-26.

Automatic conversion script
Id: cif_fix_values 2281 2013-09-26 08:29:07Z andrius 
;
_cod_original_sg_symbol_H-M 'C 2/c'
_cod_database_code 7216439

loop_
_symmetry_equiv_pos_as_xyz
'x, y, z'
'-x, y, -z+1/2'
'x+1/2, y+1/2, z'
'-x+1/2, y+1/2, -z+1/2'
'-x, -y, -z'
'x, -y, z-1/2'
'-x+1/2, -y+1/2, -z'
'x+1/2, -y+1/2, z-1/2'

loop_
_atom_site_label
_atom_site_type_symbol
_atom_site_fract_x
_atom_site_fract_y
_atom_site_fract_z
_atom_site_U_iso_or_equiv
_atom_site_adp_type
_atom_site_occupancy
_atom_site_symmetry_multiplicity
_atom_site_calc_flag
_atom_site_refinement_flags
Zr1 Zr 0.15408(2) 0.13398(4) 0.21232(4) 0.0161(2) Uani 1 1 d .
OW1 O 0.24877(18) 0.1381(3) 0.2693(3) 0.0252(10) Uani 1 1 d D
H100 H 0.2619 0.0756 0.2705 0.038 Uiso 1 1 calc RD
H101 H 0.273(3) 0.190(4) 0.279(5) 0.06(3) Uiso 1 1 d D
OW2 O 0.1562(2) 0.1020(4) 0.0635(3) 0.0277(11) Uani 1 1 d D
H200 H 0.159(3) 0.0321(18) 0.0550(13) 0.041 Uiso 1 1 calc RD
H201 H 0.157(4) 0.151(6) 0.019(5) 0.10(4) Uiso 1 1 d D
O3 O 0.18704(17) -0.0367(3) 0.2209(3) 0.0210(10) Uani 1 1 d .
O4 O 0.17145(19) -0.2171(3) 0.2306(3) 0.0324(11) Uani 1 1 d .
O5 O 0.07097(17) 0.2132(3) 0.1711(3) 0.0244(10) Uani 1 1 d .
O6 O -0.02667(19) 0.2138(4) 0.1212(3) 0.0405(13) Uani 1 1 d .
O7 O 0.17644(17) 0.2883(3) 0.1516(3) 0.0209(10) Uani 1 1 d .
O8 O 0.18538(19) 0.4696(3) 0.1551(3) 0.0276(11) Uani 1 1 d .
O9 O 0.14606(17) 0.0780(3) 0.3515(3) 0.0209(10) Uani 1 1 d .
O10 O 0.15366(19) 0.1033(3) 0.5083(3) 0.0283(11) Uani 1 1 d .
N1 N 0.0790(2) 0.0076(4) 0.1686(3) 0.0197(12) Uani 1 1 d .
N2 N 0.1678(2) 0.2746(4) 0.3232(3) 0.0178(11) Uani 1 1 d .
C1 C 0.0909(3) -0.0998(5) 0.1738(4) 0.0191(14) Uani 1 1 d .
C2 C 0.0463(3) -0.1753(5) 0.1479(5) 0.0295(16) Uani 1 1 d .
H2 H 0.0546 -0.25 0.1519 0.035 Uiso 1 1 calc R
C3 C -0.0107(3) -0.1400(5) 0.1160(5) 0.0341(17) Uani 1 1 d .
H3 H -0.0411 -0.1903 0.0965 0.041 Uiso 1 1 calc R
C4 C -0.0221(3) -0.0291(5) 0.1133(5) 0.0311(16) Uani 1 1 d .
H4 H -0.0605 -0.0038 0.0933 0.037 Uiso 1 1 calc R
C5 C 0.0235(3) 0.0438(5) 0.1404(4) 0.0251(15) Uani 1 1 d .
C6 C 0.1541(3) -0.1206(5) 0.2096(4) 0.0217(15) Uani 1 1 d .
C7 C 0.0199(3) 0.1670(5) 0.1431(4) 0.0248(15) Uani 1 1 d .
C8 C 0.1789(3) 0.3758(5) 0.2968(4) 0.0201(14) Uani 1 1 d .
C9 C 0.1881(3) 0.4618(5) 0.3606(5) 0.0367(18) Uani 1 1 d .
H9 H 0.1959 0.5318 0.3413 0.044 Uiso 1 1 calc R
C10 C 0.1855(4) 0.4421(6) 0.4564(5) 0.044(2) Uani 1 1 d .
H10 H 0.1914 0.4987 0.5014 0.053 Uiso 1 1 calc R
C11 C 0.1740(3) 0.3356(5) 0.4814(5) 0.0350(18) Uani 1 1 d .
H11 H 0.1722 0.3199 0.544 0.042 Uiso 1 1 calc R
C12 C 0.1653(3) 0.2539(5) 0.4131(4) 0.0206(14) Uani 1 1 d .
C13 C 0.1806(3) 0.3811(5) 0.1932(4) 0.0189(14) Uani 1 1 d .
C14 C 0.1538(3) 0.1361(5) 0.4273(4) 0.0184(14) Uani 1 1 d .
OW3 O -0.0785(6) -0.3828(8) 0.0446(7) 0.084(3) Uani 0.547(8) 1 d P
OW4 O 0.1888(4) 0.2385(6) -0.0573(5) 0.084(3) Uani 0.712(9) 1 d P

loop_
_atom_site_aniso_label
_atom_site_aniso_U_11
_atom_site_aniso_U_22
_atom_site_aniso_U_33
_atom_site_aniso_U_23
_atom_site_aniso_U_13
_atom_site_aniso_U_12
Zr1 0.0204(4) 0.0135(4) 0.0148(4) -0.0009(2) 0.0052(2) -0.0014(2)
OW1 0.026(3) 0.013(2) 0.034(3) -0.001(2) 0.005(2) -0.004(2)
OW2 0.043(3) 0.019(2) 0.021(2) -0.006(2) 0.009(2) -0.003(2)
O3 0.022(2) 0.015(2) 0.025(2) -0.0013(18) 0.0045(19) -0.0014(19)
O4 0.029(3) 0.017(2) 0.052(3) 0.000(2) 0.011(2) 0.001(2)
O5 0.022(2) 0.022(2) 0.028(2) -0.0009(19) 0.006(2) 0.005(2)
O6 0.028(3) 0.032(3) 0.056(3) -0.004(2) 0.003(2) 0.011(2)
O7 0.037(3) 0.014(2) 0.014(2) -0.0030(18) 0.0105(19) -0.0033(19)
O8 0.046(3) 0.019(2) 0.017(2) 0.0026(19) 0.007(2) -0.006(2)
O9 0.029(2) 0.018(2) 0.017(2) 0.0027(18) 0.0090(19) -0.0006(19)
O10 0.045(3) 0.023(2) 0.019(2) 0.0060(19) 0.012(2) -0.003(2)
N1 0.024(3) 0.021(3) 0.014(3) 0.003(2) 0.007(2) -0.001(2)
N2 0.025(3) 0.016(3) 0.014(3) 0.000(2) 0.008(2) -0.003(2)
C1 0.025(3) 0.010(3) 0.024(3) -0.002(3) 0.010(3) 0.000(3)
C2 0.029(4) 0.019(3) 0.042(4) 0.000(3) 0.012(3) 0.000(3)
C3 0.023(4) 0.029(4) 0.049(5) -0.010(3) 0.008(3) -0.009(3)
C4 0.024(4) 0.030(4) 0.035(4) -0.004(3) -0.001(3) -0.002(3)
C5 0.022(4) 0.032(4) 0.020(3) 0.000(3) 0.002(3) 0.004(3)
C6 0.029(4) 0.018(4) 0.019(3) -0.002(3) 0.008(3) 0.002(3)
C7 0.030(4) 0.024(4) 0.023(3) -0.004(3) 0.010(3) 0.004(3)
C8 0.029(4) 0.017(3) 0.014(3) -0.004(3) 0.005(3) 0.001(3)
C9 0.068(5) 0.019(4) 0.031(4) -0.002(3) 0.026(4) -0.011(3)
C10 0.087(6) 0.026(4) 0.024(4) -0.007(3) 0.023(4) -0.013(4)
C11 0.053(5) 0.031(4) 0.022(4) -0.001(3) 0.012(3) -0.013(4)
C12 0.029(4) 0.021(3) 0.014(3) 0.000(3) 0.009(3) -0.001(3)
C13 0.023(3) 0.018(4) 0.017(3) 0.001(3) 0.006(3) -0.005(3)
C14 0.018(3) 0.018(3) 0.018(3) 0.002(3) 0.003(3) 0.002(3)
OW3 0.160(8) 0.046(4) 0.044(4) -0.001(3) 0.020(4) -0.064(5)
OW4 0.160(8) 0.046(4) 0.044(4) -0.001(3) 0.020(4) -0.064(5)

loop_
_atom_type_symbol
_atom_type_description
_atom_type_scat_dispersion_real
_atom_type_scat_dispersion_imag
_atom_type_scat_source
C C 0.0033 0.0016 'International Tables Vol C Tables 4.2.6.8 and 6.1.1.4'
H H 0 0 'International Tables Vol C Tables 4.2.6.8 and 6.1.1.4'
N N 0.0061 0.0033 'International Tables Vol C Tables 4.2.6.8 and 6.1.1.4'
O O 0.0106 0.006 'International Tables Vol C Tables 4.2.6.8 and 6.1.1.4'
Zr Zr -2.9673 0.5597 'International Tables Vol C Tables 4.2.6.8 and 6.1.1.4'

loop_
_geom_angle_atom_site_label_1
_geom_angle_atom_site_label_2
_geom_angle_atom_site_label_3
_geom_angle
O5 Zr1 O9 95.50(15)
O5 Zr1 OW1 151.52(15)
O9 Zr1 OW1 89.84(15)
O5 Zr1 OW2 94.04(16)
O9 Zr1 OW2 151.16(17)
OW1 Zr1 OW2 94.60(17)
O5 Zr1 O7 78.81(15)
O9 Zr1 O7 136.52(14)
OW1 Zr1 O7 78.15(15)
OW2 Zr1 O7 72.11(15)
O5 Zr1 O3 136.66(15)
O9 Zr1 O3 76.72(15)
OW1 Zr1 O3 71.78(14)
OW2 Zr1 O3 77.68(16)
O7 Zr1 O3 134.98(15)
O5 Zr1 N2 78.70(16)
O9 Zr1 N2 68.10(15)
OW1 Zr1 N2 77.44(16)
OW2 Zr1 N2 140.63(17)
O7 Zr1 N2 68.52(15)
O3 Zr1 N2 132.72(15)
O5 Zr1 N1 68.76(16)
O9 Zr1 N1 77.85(15)
OW1 Zr1 N1 139.55(16)
OW2 Zr1 N1 80.41(16)
O7 Zr1 N1 135.46(15)
O3 Zr1 N1 67.93(15)
N2 Zr1 N1 129.75(16)
C6 O3 Zr1 123.5(4)
C7 O5 Zr1 127.4(4)
C13 O7 Zr1 124.8(4)
C14 O9 Zr1 126.0(4)
C1 N1 C5 120.9(5)
C1 N1 Zr1 120.1(4)
C5 N1 Zr1 119.0(4)
C12 N2 C8 120.8(5)
C12 N2 Zr1 119.7(4)
C8 N2 Zr1 119.5(4)
N1 C1 C2 120.2(6)
N1 C1 C6 111.6(5)
C2 C1 C6 128.2(6)
C1 C2 C3 119.8(6)
C2 C3 C4 119.1(6)
C5 C4 C3 119.5(6)
N1 C5 C4 120.5(6)
N1 C5 C7 112.1(5)
C4 C5 C7 127.4(6)
O4 C6 O3 124.8(6)
O4 C6 C1 118.9(5)
O3 C6 C1 116.2(5)
O6 C7 O5 126.1(6)
O6 C7 C5 121.2(6)
O5 C7 C5 112.8(5)
N2 C8 C9 121.6(6)
N2 C8 C13 112.4(5)
C9 C8 C13 126.0(5)
C8 C9 C10 118.7(6)
C11 C10 C9 118.2(6)
C12 C11 C10 119.5(6)
N2 C12 C11 121.2(6)
N2 C12 C14 111.9(5)
C11 C12 C14 126.8(5)
O8 C13 O7 125.2(5)
O8 C13 C8 120.7(5)
O7 C13 C8 114.1(5)
O10 C14 O9 126.4(5)
O10 C14 C12 119.4(5)
O9 C14 C12 114.2(5)

loop_
_geom_bond_atom_site_label_1
_geom_bond_atom_site_label_2
_geom_bond_distance
Zr1 O5 2.130(4)
Zr1 O9 2.166(4)
Zr1 OW1 2.174(4)
Zr1 OW2 2.184(4)
Zr1 O7 2.195(4)
Zr1 O3 2.212(4)
Zr1 N2 2.301(4)
Zr1 N1 2.309(5)
O3 C6 1.270(7)
O4 C6 1.254(7)
O5 C7 1.296(7)
O6 C7 1.208(7)
O7 C13 1.270(6)
O8 C13 1.227(6)
O9 C14 1.270(7)
O10 C14 1.229(7)
N1 C1 1.337(7)
N1 C5 1.343(7)
N2 C12 1.330(7)
N2 C8 1.337(7)
C1 C2 1.374(8)
C1 C6 1.469(8)
C2 C3 1.372(9)
C3 C4 1.376(8)
C4 C5 1.372(9)
C5 C7 1.504(9)
C8 C9 1.369(8)
C8 C13 1.500(8)
C9 C10 1.412(9)
C10 C11 1.392(9)
C11 C12 1.373(8)
C12 C14 1.484(8)
